data_8106378
loop_
_publ_author_name
'Yang, Jian'

_publ_section_title
;
 The crystal structure of
 dichlorido(1,3-dimesityl-1H-3\l4-imidazol-2-yl)(morpholine-\kN)palladium(IV),
 C25H33Cl2N3OPd
;
_journal_issue 6
_journal_name_full 'Zeitschrift f\"ur Kristallographie - New Crystal Structures'
_journal_page_first 1005
_journal_page_last 1006
_journal_paper_doi 10.1515/ncrs-2018-0131
_journal_volume 233
_journal_year 2018
_chemical_formula_sum 'C25 H33 Cl2 N3 O Pd'
_chemical_formula_weight 568.84
_space_group_crystal_system triclinic
_space_group_IT_number 2
_space_group_name_Hall '-P 1'
_space_group_name_H-M_alt 'P -1'
_atom_sites_solution_hydrogens mixed
_cell_angle_alpha 93.043(3)
_cell_angle_beta 94.892(3)
_cell_angle_gamma 114.364(2)
_cell_formula_units_Z 2
_cell_length_a 10.2439(9)
_cell_length_b 11.4323(9)
_cell_length_c 11.9773(11)
_cell_measurement_reflns_used 9911
_cell_measurement_temperature 173(2)
_cell_measurement_theta_max 55.112
_cell_measurement_theta_min 4.958
_cell_volume 1267.07(19)
_computing_cell_refinement 'Bruker SAINT'
_computing_data_collection 'Bruker APEX2'
_computing_data_reduction 'Bruker SAINT'
_computing_molecular_graphics 'Bruker SHELXTL'
_computing_publication_material 'Bruker SHELXTL'
_computing_structure_refinement 'SHELXL-2013 (Sheldrick, 2013)'
_computing_structure_solution 'SHELXS-97 (Sheldrick 2008)'
_diffrn_ambient_temperature 173(2)
_diffrn_measured_fraction_theta_full 0.994
_diffrn_measured_fraction_theta_max 0.995
_diffrn_measurement_device_type 'Bruker APEX-II CCD'
_diffrn_measurement_method '\f and \w scans'
_diffrn_radiation_type MoK\a
_diffrn_radiation_wavelength 0.71073
_diffrn_reflns_av_R_equivalents 0.0377
_diffrn_reflns_av_unetI/netI 0.0286
_diffrn_reflns_Laue_measured_fraction_full 0.994
_diffrn_reflns_Laue_measured_fraction_max 0.995
_diffrn_reflns_limit_h_max 12
_diffrn_reflns_limit_h_min -12
_diffrn_reflns_limit_k_max 13
_diffrn_reflns_limit_k_min -14
_diffrn_reflns_limit_l_max 14
_diffrn_reflns_limit_l_min -14
_diffrn_reflns_number 22323
_diffrn_reflns_point_group_measured_fraction_full 0.994
_diffrn_reflns_point_group_measured_fraction_max 0.995
_diffrn_reflns_theta_full 25.242
_diffrn_reflns_theta_max 25.997
_diffrn_reflns_theta_min 2.252
_exptl_absorpt_coefficient_mu 0.965
_exptl_absorpt_correction_T_max 0.7456
_exptl_absorpt_correction_T_min 0.6156
_exptl_absorpt_correction_type multi-scan
_exptl_absorpt_process_details sadabs
_exptl_crystal_colour yellow
_exptl_crystal_density_diffrn 1.491
_exptl_crystal_description prismatic
_exptl_crystal_F_000 584
_exptl_crystal_size_max 0.180
_exptl_crystal_size_mid 0.130
_exptl_crystal_size_min 0.100
_refine_diff_density_max 0.355
_refine_diff_density_min -0.445
_refine_diff_density_rms 0.054
_refine_ls_extinction_coef 0.0056(8)
_refine_ls_extinction_expression Fc^*^=kFc[1+0.001xFc^2^\l^3^/sin(2\q)]^-1/4^
_refine_ls_extinction_method SHELXL
_refine_ls_goodness_of_fit_ref 1.076
_refine_ls_hydrogen_treatment mixed
_refine_ls_matrix_type full
_refine_ls_number_parameters 300
_refine_ls_number_reflns 4949
_refine_ls_number_restraints 1
_refine_ls_restrained_S_all 1.077
_refine_ls_R_factor_all 0.0229
_refine_ls_R_factor_gt 0.0212
_refine_ls_shift/su_max 0.006
_refine_ls_shift/su_mean 0.000
_refine_ls_structure_factor_coef Fsqd
_refine_ls_weighting_details 'w=1/[\s^2^(Fo^2^)+(0.0134P)^2^+0.7614P] where P=(Fo^2^+2Fc^2^)/3'
_refine_ls_weighting_scheme calc
_refine_ls_wR_factor_gt 0.0518
_refine_ls_wR_factor_ref 0.0528
_reflns_Friedel_coverage 0.000
_reflns_Friedel_fraction_full .
_reflns_Friedel_fraction_max .
_reflns_number_gt 4676
_reflns_number_total 4949
_reflns_threshold_expression 'I > 2\s(I)'
_cod_data_source_file suppl_ncrs-2018-0131_suppl.cif
_cod_data_source_block mo
_cod_database_code 8106378
_shelx_space_group_comment
; 
The symmetry employed for this shelxl refinement is uniquely defined 
by the following loop, which should always be used as a source of 
symmetry information in preference to the above space-group names. 
They are only intended as comments. 
;
_shelx_estimated_absorpt_t_min 0.845
_shelx_estimated_absorpt_t_max 0.910
_shelxl_version_number 2013-4

loop_
_space_group_symop_operation_xyz
'x, y, z'
'-x, -y, -z'

loop_
_atom_site_label
_atom_site_type_symbol
_atom_site_fract_x
_atom_site_fract_y
_atom_site_fract_z
_atom_site_U_iso_or_equiv
_atom_site_adp_type
_atom_site_occupancy
_atom_site_site_symmetry_order
_atom_site_calc_flag
_atom_site_refinement_flags_posn
_atom_site_refinement_flags_adp
_atom_site_refinement_flags_occupancy
_atom_site_disorder_assembly
_atom_site_disorder_group
Pd1 Pd 0.57010(2) 0.35190(2) 0.21433(2) 0.01767(7) Uani 1 1 d . . . . .
H3 H 0.391(2) 0.3674(19) 0.0794(16) 0.025(6) Uiso 1 1 d D . . . .
Cl1 Cl 0.66752(5) 0.44321(5) 0.05680(4) 0.03315(12) Uani 1 1 d . . . . .
Cl2 Cl 0.46244(5) 0.25397(5) 0.36544(4) 0.02939(11) Uani 1 1 d . . . . .
O1 O 0.06454(14) 0.17760(14) 0.06020(13) 0.0351(3) Uani 1 1 d . . . . .
N1 N 0.80176(15) 0.27759(14) 0.30940(12) 0.0191(3) Uani 1 1 d . . . . .
N2 N 0.88048(15) 0.48325(14) 0.31415(13) 0.0193(3) Uani 1 1 d . . . . .
N3 N 0.36886(16) 0.31930(16) 0.12718(14) 0.0233(3) Uani 1 1 d D . . . .
C1 C 0.76030(18) 0.37259(17) 0.28440(14) 0.0186(4) Uani 1 1 d . . . . .
C2 C 0.94546(19) 0.32908(18) 0.35467(16) 0.0228(4) Uani 1 1 d . . . . .
H2 H 0.9988 0.2821 0.3788 0.027 Uiso 1 1 calc R U . . .
C3 C 0.99450(19) 0.45704(18) 0.35784(16) 0.0227(4) Uani 1 1 d . . . . .
H3A H 1.0894 0.5186 0.3848 0.027 Uiso 1 1 calc R U . . .
C4 C 0.89782(19) 0.61480(17) 0.30710(15) 0.0199(4) Uani 1 1 d . . . . .
C5 C 0.99278(19) 0.68826(18) 0.23455(16) 0.0232(4) Uani 1 1 d . . . . .
C6 C 1.0232(2) 0.81870(19) 0.23823(17) 0.0279(4) Uani 1 1 d . . . . .
H6 H 1.0879 0.8708 0.1900 0.034 Uiso 1 1 calc R U . . .
C7 C 0.9616(2) 0.87509(18) 0.31049(18) 0.0293(4) Uani 1 1 d . . . . .
C8 C 0.8652(2) 0.79791(19) 0.37862(17) 0.0276(4) Uani 1 1 d . . . . .
H8 H 0.8205 0.8356 0.4263 0.033 Uiso 1 1 calc R U . . .
C9 C 0.8313(2) 0.66617(18) 0.37961(16) 0.0232(4) Uani 1 1 d . . . . .
C10 C 0.7273(2) 0.5875(2) 0.45655(17) 0.0287(4) Uani 1 1 d . . . . .
H10A H 0.6318 0.5400 0.4139 0.043 Uiso 1 1 calc R U . . .
H10B H 0.7211 0.6449 0.5176 0.043 Uiso 1 1 calc R U . . .
H10C H 0.7612 0.5264 0.4883 0.043 Uiso 1 1 calc R U . . .
C11 C 1.0604(2) 0.6301(2) 0.15393(17) 0.0298(4) Uani 1 1 d . . . . .
H11A H 1.1345 0.6110 0.1961 0.045 Uiso 1 1 calc R U . . .
H11B H 1.1047 0.6913 0.0993 0.045 Uiso 1 1 calc R U . . .
H11C H 0.9860 0.5502 0.1141 0.045 Uiso 1 1 calc R U . . .
C12 C 1.0001(3) 1.0179(2) 0.3156(2) 0.0434(6) Uani 1 1 d . . . . .
H12A H 1.1032 1.0663 0.3414 0.065 Uiso 1 1 calc R U . . .
H12B H 0.9435 1.0397 0.3681 0.065 Uiso 1 1 calc R U . . .
H12C H 0.9788 1.0404 0.2405 0.065 Uiso 1 1 calc R U . . .
C13 C 0.71221(18) 0.14014(17) 0.30020(15) 0.0192(4) Uani 1 1 d . . . . .
C14 C 0.66583(19) 0.06977(18) 0.19467(16) 0.0221(4) Uani 1 1 d . . . . .
C15 C 0.5868(2) -0.06326(19) 0.19288(17) 0.0274(4) Uani 1 1 d . . . . .
H15 H 0.5506 -0.1133 0.1221 0.033 Uiso 1 1 calc R U . . .
C16 C 0.5592(2) -0.12519(18) 0.28998(18) 0.0279(4) Uani 1 1 d . . . . .
C17 C 0.6082(2) -0.05154(19) 0.39288(17) 0.0271(4) Uani 1 1 d . . . . .
H17 H 0.5896 -0.0931 0.4601 0.033 Uiso 1 1 calc R U . . .
C18 C 0.68414(19) 0.08195(18) 0.40033(16) 0.0222(4) Uani 1 1 d . . . . .
C19 C 0.7339(2) 0.1593(2) 0.51387(16) 0.0297(4) Uani 1 1 d . . . . .
H19A H 0.8390 0.1916 0.5295 0.045 Uiso 1 1 calc R U . . .
H19B H 0.6881 0.1042 0.5720 0.045 Uiso 1 1 calc R U . . .
H19C H 0.7070 0.2322 0.5138 0.045 Uiso 1 1 calc R U . . .
C20 C 0.7036(2) 0.1306(2) 0.08676(16) 0.0292(4) Uani 1 1 d . . . . .
H20A H 0.6859 0.2086 0.0874 0.044 Uiso 1 1 calc R U . . .
H20B H 0.6437 0.0694 0.0228 0.044 Uiso 1 1 calc R U . . .
H20C H 0.8056 0.1534 0.0798 0.044 Uiso 1 1 calc R U . . .
C21 C 0.4801(3) -0.2705(2) 0.2832(2) 0.0431(6) Uani 1 1 d . . . . .
H21A H 0.4001 -0.3005 0.2223 0.065 Uiso 1 1 calc R U . . .
H21B H 0.4422 -0.2959 0.3548 0.065 Uiso 1 1 calc R U . . .
H21C H 0.5468 -0.3094 0.2680 0.065 Uiso 1 1 calc R U . . .
C22 C 0.2601(2) 0.34574(18) 0.18372(17) 0.0254(4) Uani 1 1 d . . . . .
H22A H 0.2997 0.4387 0.2102 0.030 Uiso 1 1 calc R U . . .
H22B H 0.2381 0.2963 0.2503 0.030 Uiso 1 1 calc R U . . .
C23 C 0.1221(2) 0.3090(2) 0.10485(18) 0.0302(4) Uani 1 1 d . . . . .
H23A H 0.0498 0.3238 0.1462 0.036 Uiso 1 1 calc R U . . .
H23B H 0.1423 0.3647 0.0422 0.036 Uiso 1 1 calc R U . . .
C24 C 0.1667(2) 0.1541(3) 0.0001(2) 0.0462(6) Uani 1 1 d . . . . .
H24A H 0.1892 0.2088 -0.0633 0.055 Uiso 1 1 calc R U . . .
H24B H 0.1249 0.0627 -0.0315 0.055 Uiso 1 1 calc R U . . .
C25 C 0.3040(2) 0.1838(2) 0.07701(19) 0.0354(5) Uani 1 1 d . . . . .
H25A H 0.2822 0.1255 0.1378 0.043 Uiso 1 1 calc R U . . .
H25B H 0.3740 0.1678 0.0336 0.043 Uiso 1 1 calc R U . . .

loop_
_atom_site_aniso_label
_atom_site_aniso_U_11
_atom_site_aniso_U_22
_atom_site_aniso_U_33
_atom_site_aniso_U_23
_atom_site_aniso_U_13
_atom_site_aniso_U_12
Pd1 0.01521(8) 0.02006(9) 0.01757(9) 0.00460(5) 0.00041(5) 0.00717(6)
Cl1 0.0235(2) 0.0461(3) 0.0296(3) 0.0202(2) 0.00601(19) 0.0118(2)
Cl2 0.0270(2) 0.0410(3) 0.0244(2) 0.0144(2) 0.00743(19) 0.0163(2)
O1 0.0191(7) 0.0383(8) 0.0405(9) -0.0019(7) -0.0023(6) 0.0065(6)
N1 0.0180(7) 0.0200(7) 0.0194(8) 0.0026(6) -0.0003(6) 0.0085(6)
N2 0.0180(7) 0.0184(7) 0.0217(8) 0.0014(6) -0.0011(6) 0.0084(6)
N3 0.0187(8) 0.0297(9) 0.0203(8) 0.0090(7) 0.0020(6) 0.0081(7)
C1 0.0202(9) 0.0209(9) 0.0158(9) 0.0027(7) 0.0026(7) 0.0094(7)
C2 0.0205(9) 0.0243(9) 0.0251(10) 0.0027(8) -0.0018(7) 0.0119(8)
C3 0.0175(9) 0.0248(9) 0.0250(10) 0.0016(7) -0.0037(7) 0.0094(7)
C4 0.0185(8) 0.0166(8) 0.0230(9) 0.0017(7) -0.0046(7) 0.0073(7)
C5 0.0200(9) 0.0253(10) 0.0226(10) 0.0034(7) -0.0044(7) 0.0089(8)
C6 0.0240(9) 0.0253(10) 0.0298(11) 0.0073(8) -0.0044(8) 0.0066(8)
C7 0.0288(10) 0.0210(10) 0.0367(12) 0.0016(8) -0.0093(9) 0.0117(8)
C8 0.0278(10) 0.0257(10) 0.0314(11) -0.0033(8) -0.0054(8) 0.0158(8)
C9 0.0209(9) 0.0247(9) 0.0240(10) -0.0009(7) -0.0049(7) 0.0113(8)
C10 0.0301(10) 0.0312(11) 0.0275(11) 0.0013(8) 0.0037(8) 0.0158(9)
C11 0.0263(10) 0.0340(11) 0.0300(11) 0.0068(9) 0.0057(8) 0.0126(9)
C12 0.0506(14) 0.0239(11) 0.0555(15) 0.0049(10) -0.0018(12) 0.0167(10)
C13 0.0169(8) 0.0183(9) 0.0234(9) 0.0035(7) 0.0007(7) 0.0086(7)
C14 0.0207(9) 0.0248(9) 0.0225(10) 0.0011(7) 0.0009(7) 0.0119(8)
C15 0.0242(10) 0.0251(10) 0.0304(11) -0.0049(8) 0.0005(8) 0.0094(8)
C16 0.0223(9) 0.0215(10) 0.0391(12) 0.0042(8) 0.0027(8) 0.0083(8)
C17 0.0237(9) 0.0273(10) 0.0314(11) 0.0116(8) 0.0041(8) 0.0107(8)
C18 0.0193(9) 0.0258(9) 0.0232(10) 0.0036(7) 0.0008(7) 0.0112(8)
C19 0.0287(10) 0.0367(11) 0.0217(10) 0.0049(8) 0.0002(8) 0.0121(9)
C20 0.0328(11) 0.0321(11) 0.0224(10) 0.0014(8) 0.0029(8) 0.0133(9)
C21 0.0410(13) 0.0223(11) 0.0574(16) 0.0052(10) 0.0028(11) 0.0053(9)
C22 0.0215(9) 0.0237(10) 0.0312(11) 0.0008(8) 0.0011(8) 0.0103(8)
C23 0.0215(9) 0.0338(11) 0.0366(12) 0.0102(9) 0.0044(8) 0.0120(8)
C24 0.0303(12) 0.0634(16) 0.0386(13) -0.0201(12) -0.0096(10) 0.0190(11)
C25 0.0273(10) 0.0425(12) 0.0358(12) -0.0151(10) -0.0043(9) 0.0177(10)

loop_
_atom_type_symbol
_atom_type_description
_atom_type_scat_dispersion_real
_atom_type_scat_dispersion_imag
_atom_type_scat_source
C C 0.0033 0.0016 'International Tables Vol C Tables 4.2.6.8 and 6.1.1.4'
H H 0.0000 0.0000 'International Tables Vol C Tables 4.2.6.8 and 6.1.1.4'
Cl Cl 0.1484 0.1585 'International Tables Vol C Tables 4.2.6.8 and 6.1.1.4'
N N 0.0061 0.0033 'International Tables Vol C Tables 4.2.6.8 and 6.1.1.4'
O O 0.0106 0.0060 'International Tables Vol C Tables 4.2.6.8 and 6.1.1.4'
Pd Pd -0.9988 1.0072 'International Tables Vol C Tables 4.2.6.8 and 6.1.1.4'

loop_
_geom_angle_atom_site_label_1
_geom_angle_atom_site_label_2
_geom_angle_atom_site_label_3
_geom_angle
_geom_angle_site_symmetry_1
_geom_angle_site_symmetry_3
C1 Pd1 N3 174.76(7) . .
C1 Pd1 Cl2 91.03(5) . .
N3 Pd1 Cl2 91.50(5) . .
C1 Pd1 Cl1 91.38(5) . .
N3 Pd1 Cl1 85.96(5) . .
Cl2 Pd1 Cl1 177.051(18) . .
C23 O1 C24 110.26(16) . .
C1 N1 C2 110.83(15) . .
C1 N1 C13 127.40(14) . .
C2 N1 C13 121.63(14) . .
C1 N2 C3 110.80(15) . .
C1 N2 C4 128.29(14) . .
C3 N2 C4 120.90(14) . .
C22 N3 C25 109.19(15) . .
C22 N3 Pd1 121.29(12) . .
C25 N3 Pd1 106.66(12) . .
C22 N3 H3 106.5(16) . .
C25 N3 H3 110.6(16) . .
Pd1 N3 H3 102.3(15) . .
N2 C1 N1 104.43(14) . .
N2 C1 Pd1 128.27(13) . .
N1 C1 Pd1 127.25(13) . .
C3 C2 N1 106.96(15) . .
C3 C2 H2 126.5 . .
N1 C2 H2 126.5 . .
C2 C3 N2 106.98(16) . .
C2 C3 H3A 126.5 . .
N2 C3 H3A 126.5 . .
C9 C4 C5 122.91(17) . .
C9 C4 N2 119.19(16) . .
C5 C4 N2 117.59(16) . .
C6 C5 C4 117.51(18) . .
C6 C5 C11 120.29(18) . .
C4 C5 C11 122.19(17) . .
C5 C6 C7 121.79(19) . .
C5 C6 H6 119.1 . .
C7 C6 H6 119.1 . .
C8 C7 C6 118.68(18) . .
C8 C7 C12 120.5(2) . .
C6 C7 C12 120.8(2) . .
C7 C8 C9 122.19(19) . .
C7 C8 H8 118.9 . .
C9 C8 H8 118.9 . .
C4 C9 C8 116.87(18) . .
C4 C9 C10 123.29(17) . .
C8 C9 C10 119.84(18) . .
C9 C10 H10A 109.5 . .
C9 C10 H10B 109.5 . .
H10A C10 H10B 109.5 . .
C9 C10 H10C 109.5 . .
H10A C10 H10C 109.5 . .
H10B C10 H10C 109.5 . .
C5 C11 H11A 109.5 . .
C5 C11 H11B 109.5 . .
H11A C11 H11B 109.5 . .
C5 C11 H11C 109.5 . .
H11A C11 H11C 109.5 . .
H11B C11 H11C 109.5 . .
C7 C12 H12A 109.5 . .
C7 C12 H12B 109.5 . .
H12A C12 H12B 109.5 . .
C7 C12 H12C 109.5 . .
H12A C12 H12C 109.5 . .
H12B C12 H12C 109.5 . .
C14 C13 C18 122.48(17) . .
C14 C13 N1 120.11(16) . .
C18 C13 N1 117.26(16) . .
C13 C14 C15 116.81(17) . .
C13 C14 C20 122.79(17) . .
C15 C14 C20 120.34(17) . .
C16 C15 C14 122.61(18) . .
C16 C15 H15 118.7 . .
C14 C15 H15 118.7 . .
C15 C16 C17 118.54(18) . .
C15 C16 C21 120.4(2) . .
C17 C16 C21 121.1(2) . .
C16 C17 C18 121.62(18) . .
C16 C17 H17 119.2 . .
C18 C17 H17 119.2 . .
C17 C18 C13 117.89(17) . .
C17 C18 C19 120.15(17) . .
C13 C18 C19 121.96(17) . .
C18 C19 H19A 109.5 . .
C18 C19 H19B 109.5 . .
H19A C19 H19B 109.5 . .
C18 C19 H19C 109.5 . .
H19A C19 H19C 109.5 . .
H19B C19 H19C 109.5 . .
C14 C20 H20A 109.5 . .
C14 C20 H20B 109.5 . .
H20A C20 H20B 109.5 . .
C14 C20 H20C 109.5 . .
H20A C20 H20C 109.5 . .
H20B C20 H20C 109.5 . .
C16 C21 H21A 109.5 . .
C16 C21 H21B 109.5 . .
H21A C21 H21B 109.5 . .
C16 C21 H21C 109.5 . .
H21A C21 H21C 109.5 . .
H21B C21 H21C 109.5 . .
N3 C22 C23 111.28(16) . .
N3 C22 H22A 109.4 . .
C23 C22 H22A 109.4 . .
N3 C22 H22B 109.4 . .
C23 C22 H22B 109.4 . .
H22A C22 H22B 108.0 . .
O1 C23 C22 111.56(16) . .
O1 C23 H23A 109.3 . .
C22 C23 H23A 109.3 . .
O1 C23 H23B 109.3 . .
C22 C23 H23B 109.3 . .
H23A C23 H23B 108.0 . .
O1 C24 C25 110.56(18) . .
O1 C24 H24A 109.5 . .
C25 C24 H24A 109.5 . .
O1 C24 H24B 109.5 . .
C25 C24 H24B 109.5 . .
H24A C24 H24B 108.1 . .
N3 C25 C24 111.23(18) . .
N3 C25 H25A 109.4 . .
C24 C25 H25A 109.4 . .
N3 C25 H25B 109.4 . .
C24 C25 H25B 109.4 . .
H25A C25 H25B 108.0 . .

loop_
_geom_bond_atom_site_label_1
_geom_bond_atom_site_label_2
_geom_bond_distance
_geom_bond_site_symmetry_2
Pd1 C1 1.9688(17) .
Pd1 N3 2.1062(15) .
Pd1 Cl2 2.2984(5) .
Pd1 Cl1 2.3057(5) .
O1 C23 1.421(3) .
O1 C24 1.423(3) .
N1 C1 1.358(2) .
N1 C2 1.387(2) .
N1 C13 1.448(2) .
N2 C1 1.355(2) .
N2 C3 1.389(2) .
N2 C4 1.448(2) .
N3 C22 1.476(2) .
N3 C25 1.478(3) .
N3 H3 0.797(15) .
C2 C3 1.334(3) .
C2 H2 0.9500 .
C3 H3A 0.9500 .
C4 C9 1.393(3) .
C4 C5 1.398(3) .
C5 C6 1.389(3) .
C5 C11 1.510(3) .
C6 C7 1.390(3) .
C6 H6 0.9500 .
C7 C8 1.384(3) .
C7 C12 1.509(3) .
C8 C9 1.400(3) .
C8 H8 0.9500 .
C9 C10 1.503(3) .
C10 H10A 0.9800 .
C10 H10B 0.9800 .
C10 H10C 0.9800 .
C11 H11A 0.9800 .
C11 H11B 0.9800 .
C11 H11C 0.9800 .
C12 H12A 0.9800 .
C12 H12B 0.9800 .
C12 H12C 0.9800 .
C13 C14 1.395(3) .
C13 C18 1.396(3) .
C14 C15 1.395(3) .
C14 C20 1.504(3) .
C15 C16 1.383(3) .
C15 H15 0.9500 .
C16 C17 1.384(3) .
C16 C21 1.513(3) .
C17 C18 1.391(3) .
C17 H17 0.9500 .
C18 C19 1.508(3) .
C19 H19A 0.9800 .
C19 H19B 0.9800 .
C19 H19C 0.9800 .
C20 H20A 0.9800 .
C20 H20B 0.9800 .
C20 H20C 0.9800 .
C21 H21A 0.9800 .
C21 H21B 0.9800 .
C21 H21C 0.9800 .
C22 C23 1.519(3) .
C22 H22A 0.9900 .
C22 H22B 0.9900 .
C23 H23A 0.9900 .
C23 H23B 0.9900 .
C24 C25 1.515(3) .
C24 H24A 0.9900 .
C24 H24B 0.9900 .
C25 H25A 0.9900 .
C25 H25B 0.9900 .

loop_
_geom_hbond_atom_site_label_D
_geom_hbond_atom_site_label_H
_geom_hbond_atom_site_label_A
_geom_hbond_distance_DH
_geom_hbond_distance_HA
_geom_hbond_distance_DA
_geom_hbond_angle_DHA
_geom_hbond_site_symmetry_A
C24 H24B O1 0.99 2.61 3.538(3) 156.0 2
C23 H23B Cl1 0.99 2.68 3.560(2) 148.8 2_665
C22 H22B Cl2 0.99 2.80 3.377(2) 117.4 .
N3 H3 Cl1 0.797(15) 2.64(2) 3.0114(16) 110.6(17) .
N3 H3 Cl1 0.797(15) 2.64(2) 3.0114(16) 110.6(17) .
C22 H22B Cl2 0.99 2.80 3.377(2) 117.4 .
C23 H23B Cl1 0.99 2.68 3.560(2) 148.8 2_665
C24 H24B O1 0.99 2.61 3.538(3) 156.0 2
N3 H3 Cl1 0.797(15) 2.64(2) 3.0114(16) 110.6(17) .
C22 H22B Cl2 0.99 2.80 3.377(2) 117.4 .
C23 H23B Cl1 0.99 2.68 3.560(2) 148.8 2_665
C24 H24B O1 0.99 2.61 3.538(3) 156.0 2
N3 H3 Cl1 0.797(15) 2.64(2) 3.0114(16) 110.6(17) .
C22 H22B Cl2 0.99 2.80 3.377(2) 117.4 .
C23 H23B Cl1 0.99 2.68 3.560(2) 148.8 2_665
C24 H24B O1 0.99 2.61 3.538(3) 156.0 2

loop_
_geom_torsion_atom_site_label_1
_geom_torsion_atom_site_label_2
_geom_torsion_atom_site_label_3
_geom_torsion_atom_site_label_4
_geom_torsion
_geom_torsion_site_symmetry_1
_geom_torsion_site_symmetry_2
_geom_torsion_site_symmetry_3
_geom_torsion_site_symmetry_4
C3 N2 C1 N1 -0.48(19) . . . .
C4 N2 C1 N1 -179.17(16) . . . .
C3 N2 C1 Pd1 -177.98(13) . . . .
C4 N2 C1 Pd1 3.3(3) . . . .
C2 N1 C1 N2 0.38(19) . . . .
C13 N1 C1 N2 176.10(16) . . . .
C2 N1 C1 Pd1 177.92(13) . . . .
C13 N1 C1 Pd1 -6.4(3) . . . .
C1 N1 C2 C3 -0.1(2) . . . .
C13 N1 C2 C3 -176.15(16) . . . .
N1 C2 C3 N2 -0.2(2) . . . .
C1 N2 C3 C2 0.4(2) . . . .
C4 N2 C3 C2 179.21(16) . . . .
C1 N2 C4 C9 70.1(2) . . . .
C3 N2 C4 C9 -108.4(2) . . . .
C1 N2 C4 C5 -116.0(2) . . . .
C3 N2 C4 C5 65.5(2) . . . .
C9 C4 C5 C6 1.5(3) . . . .
N2 C4 C5 C6 -172.12(15) . . . .
C9 C4 C5 C11 -178.09(17) . . . .
N2 C4 C5 C11 8.3(3) . . . .
C4 C5 C6 C7 -0.4(3) . . . .
C11 C5 C6 C7 179.27(17) . . . .
C5 C6 C7 C8 -1.4(3) . . . .
C5 C6 C7 C12 178.00(18) . . . .
C6 C7 C8 C9 2.0(3) . . . .
C12 C7 C8 C9 -177.33(19) . . . .
C5 C4 C9 C8 -0.9(3) . . . .
N2 C4 C9 C8 172.65(15) . . . .
C5 C4 C9 C10 179.00(17) . . . .
N2 C4 C9 C10 -7.4(3) . . . .
C7 C8 C9 C4 -0.9(3) . . . .
C7 C8 C9 C10 179.17(18) . . . .
C1 N1 C13 C14 74.1(2) . . . .
C2 N1 C13 C14 -110.65(19) . . . .
C1 N1 C13 C18 -110.3(2) . . . .
C2 N1 C13 C18 65.0(2) . . . .
C18 C13 C14 C15 1.0(3) . . . .
N1 C13 C14 C15 176.48(15) . . . .
C18 C13 C14 C20 -176.05(17) . . . .
N1 C13 C14 C20 -0.6(3) . . . .
C13 C14 C15 C16 -2.4(3) . . . .
C20 C14 C15 C16 174.72(18) . . . .
C14 C15 C16 C17 2.0(3) . . . .
C14 C15 C16 C21 -176.56(19) . . . .
C15 C16 C17 C18 -0.2(3) . . . .
C21 C16 C17 C18 178.42(19) . . . .
C16 C17 C18 C13 -1.1(3) . . . .
C16 C17 C18 C19 179.07(18) . . . .
C14 C13 C18 C17 0.7(3) . . . .
N1 C13 C18 C17 -174.88(15) . . . .
C14 C13 C18 C19 -179.53(17) . . . .
N1 C13 C18 C19 4.9(2) . . . .
C25 N3 C22 C23 -52.9(2) . . . .
Pd1 N3 C22 C23 -177.46(12) . . . .
C24 O1 C23 C22 -59.1(2) . . . .
N3 C22 C23 O1 56.2(2) . . . .
C23 O1 C24 C25 60.0(3) . . . .
C22 N3 C25 C24 54.3(2) . . . .
Pd1 N3 C25 C24 -172.99(16) . . . .
O1 C24 C25 N3 -58.5(3) . . . .
